data_7037182
loop_
_publ_author_name
'Zhao, Yanxia'
'Liu, Yanyan'
'Li, Qian-Shu'
'Su, Ji-Hu'

_publ_section_title
;
 Synthesis and structures of mononuclear and dinuclear gallium complexes
 with \a-diimine ligands: reduction of the metal or ligand?
;
_journal_issue 1
_journal_name_full 'Dalton transactions (Cambridge, England : 2003)'
_journal_page_first 246
_journal_page_last 252
_journal_paper_doi 10.1039/c5dt03372a
_journal_volume 45
_journal_year 2015
_chemical_formula_sum 'C40 H48 Cl2 Ga2 N4'
_chemical_formula_weight 795.16
_chemical_name_systematic
; 
 ? 
;
_chemical_properties_physical 'Air-sensitive, Moisture-sensitive'
_space_group_IT_number 2
_symmetry_cell_setting triclinic
_symmetry_space_group_name_Hall '-P 1'
_symmetry_space_group_name_H-M 'P -1'
_atom_sites_solution_hydrogens geom
_atom_sites_solution_primary direct
_atom_sites_solution_secondary difmap
_audit_creation_method SHELXL-97
_audit_update_record
;
2015-09-28 deposited with the CCDC.
2015-11-03 downloaded from the CCDC.
;
_cell_angle_alpha 116.796(3)
_cell_angle_beta 92.365(4)
_cell_angle_gamma 93.472(4)
_cell_formula_units_Z 1
_cell_length_a 8.3517(19)
_cell_length_b 11.301(3)
_cell_length_c 11.780(3)
_cell_measurement_temperature 293(2)
_cell_volume 987.7(4)
_computing_cell_refinement 'Bruker SMART'
_computing_data_collection 'Bruker SMART APEX II'
_computing_data_reduction 'Bruker SAINT'
_computing_molecular_graphics SHELXTL
_computing_publication_material SHELXTL
_computing_structure_refinement 'SHELXL-97 (Sheldrick, 2008)'
_computing_structure_solution 'SHELXS-97 (Sheldrick, 2008)'
_diffrn_ambient_temperature 293(2)
_diffrn_measured_fraction_theta_full 0.986
_diffrn_measured_fraction_theta_max 0.986
_diffrn_measurement_device_type 'Bruker APEX II area detector'
_diffrn_measurement_method '\w scan'
_diffrn_radiation_monochromator graphite
_diffrn_radiation_source 'fine-focus sealed tube'
_diffrn_radiation_type MoK\a
_diffrn_radiation_wavelength 0.71073
_diffrn_reflns_av_R_equivalents 0.0228
_diffrn_reflns_av_sigmaI/netI 0.0523
_diffrn_reflns_limit_h_max 8
_diffrn_reflns_limit_h_min -9
_diffrn_reflns_limit_k_max 12
_diffrn_reflns_limit_k_min -13
_diffrn_reflns_limit_l_max 13
_diffrn_reflns_limit_l_min -11
_diffrn_reflns_number 4927
_diffrn_reflns_theta_full 25.00
_diffrn_reflns_theta_max 25.00
_diffrn_reflns_theta_min 1.94
_exptl_absorpt_coefficient_mu 1.531
_exptl_absorpt_correction_T_max 0.7493
_exptl_absorpt_correction_T_min 0.7008
_exptl_absorpt_correction_type multi-scan
_exptl_absorpt_process_details SADABS
_exptl_crystal_colour black-red
_exptl_crystal_density_diffrn 1.337
_exptl_crystal_density_method 'not measured'
_exptl_crystal_description block
_exptl_crystal_F_000 412
_exptl_crystal_preparation 'Magnetic properties'
_exptl_crystal_size_max 0.25
_exptl_crystal_size_mid 0.25
_exptl_crystal_size_min 0.20
_refine_diff_density_max 0.429
_refine_diff_density_min -0.241
_refine_diff_density_rms 0.065
_refine_ls_extinction_method none
_refine_ls_goodness_of_fit_ref 1.006
_refine_ls_hydrogen_treatment constr
_refine_ls_matrix_type full
_refine_ls_number_parameters 223
_refine_ls_number_reflns 3430
_refine_ls_number_restraints 0
_refine_ls_restrained_S_all 1.006
_refine_ls_R_factor_all 0.0662
_refine_ls_R_factor_gt 0.0443
_refine_ls_shift/su_max 0.000
_refine_ls_shift/su_mean 0.000
_refine_ls_structure_factor_coef Fsqd
_refine_ls_weighting_details 'calc w=1/[\s^2^(Fo^2^)+(0.0400P)^2^+1.0000P] where P=(Fo^2^+2Fc^2^)/3'
_refine_ls_weighting_scheme calc
_refine_ls_wR_factor_gt 0.0946
_refine_ls_wR_factor_ref 0.1052
_reflns_number_gt 2621
_reflns_number_total 3430
_reflns_threshold_expression >2sigma(I)
_cod_data_source_file c5dt03372a2.cif
_cod_data_source_block 6
_cod_depositor_comments
;
The following automatic conversions were performed:

'_symmetry_cell_setting' value 'Triclinic' changed to 'triclinic'
according to
/usr/data/users/saulius/crontab/automatic-downloads/rss-feeds/RSC/lib/dictionaries/cif_core.dic
dictionary named 'cif_core.dic' version 2.4.2 from 2011-04-26.

'_exptl_absorpt_correction_type' value 'Multi-scan' changed to
'multi-scan' according to
/usr/data/users/saulius/crontab/automatic-downloads/rss-feeds/RSC/lib/dictionaries/cif_core.dic
dictionary named 'cif_core.dic' version 2.4.2 from 2011-04-26.

Automatic conversion script
Id: cif_fix_values 3271 2015-04-21 07:52:19Z andrius 

 Adding full bibliography for 7037180--7037184.cif.
;
_cod_original_sg_symbol_H-M 'P-1   '
_cod_database_code 7037182

loop_
_symmetry_equiv_pos_as_xyz
'x, y, z'
'-x, -y, -z'

loop_
_atom_site_label
_atom_site_type_symbol
_atom_site_fract_x
_atom_site_fract_y
_atom_site_fract_z
_atom_site_U_iso_or_equiv
_atom_site_adp_type
_atom_site_occupancy
_atom_site_symmetry_multiplicity
_atom_site_calc_flag
_atom_site_refinement_flags
Ga1 Ga 0.50598(5) 0.03023(5) 0.41365(4) 0.04250(16) Uani 1 1 d .
Cl1 Cl 0.29936(15) 0.14069(14) 0.40418(13) 0.0706(4) Uani 1 1 d .
N1 N 0.6976(4) 0.1243(3) 0.3916(3) 0.0449(8) Uani 1 1 d .
N2 N 0.5385(4) -0.1028(3) 0.2415(3) 0.0483(8) Uani 1 1 d .
C1 C 0.9156(5) 0.0979(5) 0.2489(5) 0.0676(13) Uani 1 1 d .
H1A H 0.8967 0.1691 0.2281 0.101 Uiso 1 1 calc R
H1B H 0.9552 0.0260 0.1771 0.101 Uiso 1 1 calc R
H1C H 0.9937 0.1294 0.3207 0.101 Uiso 1 1 calc R
C2 C 0.7618(5) 0.0500(4) 0.2815(4) 0.0489(10) Uani 1 1 d .
C3 C 0.6772(5) -0.0740(4) 0.2003(4) 0.0500(10) Uani 1 1 d .
C4 C 0.7361(7) -0.1683(6) 0.0768(5) 0.0833(17) Uani 1 1 d .
H4A H 0.6548 -0.2404 0.0310 0.125 Uiso 1 1 calc R
H4B H 0.8320 -0.2028 0.0929 0.125 Uiso 1 1 calc R
H4C H 0.7594 -0.1226 0.0270 0.125 Uiso 1 1 calc R
C5 C 0.7591(6) 0.2586(4) 0.4727(4) 0.0567(12) Uani 1 1 d .
C6 C 0.7117(7) 0.3584(5) 0.4425(6) 0.0774(16) Uani 1 1 d .
C7 C 0.7678(11) 0.4893(6) 0.5257(9) 0.122(3) Uani 1 1 d .
H7 H 0.7393 0.5574 0.5074 0.146 Uiso 1 1 calc R
C8 C 0.8634(12) 0.5195(8) 0.6329(9) 0.139(4) Uani 1 1 d .
H8 H 0.8964 0.6080 0.6886 0.167 Uiso 1 1 calc R
C9 C 0.9108(9) 0.4216(8) 0.6592(6) 0.114(3) Uani 1 1 d .
H9 H 0.9789 0.4441 0.7317 0.137 Uiso 1 1 calc R
C10 C 0.8602(6) 0.2870(5) 0.5800(5) 0.0717(15) Uani 1 1 d .
C11 C 0.6082(8) 0.3274(7) 0.3241(7) 0.110(2) Uani 1 1 d .
H11A H 0.5568 0.4050 0.3346 0.164 Uiso 1 1 calc R
H11B H 0.5278 0.2563 0.3087 0.164 Uiso 1 1 calc R
H11C H 0.6736 0.3009 0.2529 0.164 Uiso 1 1 calc R
C12 C 0.9143(7) 0.1800(7) 0.6094(5) 0.0899(18) Uani 1 1 d .
H12A H 0.8435 0.1004 0.5633 0.135 Uiso 1 1 calc R
H12B H 0.9125 0.2079 0.6993 0.135 Uiso 1 1 calc R
H12C H 1.0218 0.1626 0.5845 0.135 Uiso 1 1 calc R
C13 C 0.4322(6) -0.2165(5) 0.1627(4) 0.0585(12) Uani 1 1 d .
C14 C 0.4392(7) -0.3344(5) 0.1740(5) 0.0742(15) Uani 1 1 d .
C15 C 0.3284(10) -0.4413(6) 0.0989(6) 0.106(2) Uani 1 1 d .
H15 H 0.3305 -0.5201 0.1056 0.128 Uiso 1 1 calc R
C16 C 0.2169(9) -0.4330(9) 0.0154(7) 0.122(3) Uani 1 1 d .
H16 H 0.1439 -0.5059 -0.0339 0.147 Uiso 1 1 calc R
C17 C 0.2117(8) -0.3185(9) 0.0040(6) 0.107(2) Uani 1 1 d .
H17 H 0.1350 -0.3136 -0.0529 0.129 Uiso 1 1 calc R
C18 C 0.3200(6) -0.2095(6) 0.0766(4) 0.0741(15) Uani 1 1 d .
C19 C 0.5620(9) -0.3469(6) 0.2630(6) 0.100(2) Uani 1 1 d .
H19A H 0.5094 -0.3568 0.3296 0.151 Uiso 1 1 calc R
H19B H 0.6361 -0.2684 0.2998 0.151 Uiso 1 1 calc R
H19C H 0.6195 -0.4234 0.2169 0.151 Uiso 1 1 calc R
C20 C 0.3121(7) -0.0825(7) 0.0633(5) 0.098(2) Uani 1 1 d .
H20A H 0.3228 -0.0074 0.1464 0.147 Uiso 1 1 calc R
H20B H 0.2106 -0.0850 0.0206 0.147 Uiso 1 1 calc R
H20C H 0.3978 -0.0749 0.0145 0.147 Uiso 1 1 calc R

loop_
_atom_site_aniso_label
_atom_site_aniso_U_11
_atom_site_aniso_U_22
_atom_site_aniso_U_33
_atom_site_aniso_U_23
_atom_site_aniso_U_13
_atom_site_aniso_U_12
Ga1 0.0456(3) 0.0411(3) 0.0408(3) 0.0195(2) -0.00154(18) -0.00049(18)
Cl1 0.0594(7) 0.0821(9) 0.0816(9) 0.0461(7) 0.0008(6) 0.0184(6)
N1 0.0447(19) 0.042(2) 0.048(2) 0.0210(17) 0.0016(16) -0.0016(15)
N2 0.051(2) 0.046(2) 0.0416(19) 0.0152(16) -0.0021(16) -0.0042(16)
C1 0.054(3) 0.081(4) 0.061(3) 0.027(3) 0.009(2) -0.005(2)
C2 0.043(2) 0.055(3) 0.051(3) 0.027(2) -0.001(2) 0.003(2)
C3 0.051(3) 0.050(3) 0.046(2) 0.020(2) 0.002(2) 0.003(2)
C4 0.076(4) 0.076(4) 0.072(3) 0.011(3) 0.020(3) -0.002(3)
C5 0.061(3) 0.042(3) 0.064(3) 0.022(2) 0.016(2) -0.005(2)
C6 0.086(4) 0.054(3) 0.104(4) 0.043(3) 0.038(3) 0.009(3)
C7 0.161(8) 0.045(4) 0.160(7) 0.040(5) 0.092(6) 0.013(4)
C8 0.186(9) 0.054(4) 0.128(7) 0.000(5) 0.071(7) -0.041(5)
C9 0.113(5) 0.097(5) 0.076(4) -0.002(4) 0.016(4) -0.062(4)
C10 0.076(3) 0.064(3) 0.054(3) 0.011(3) 0.011(3) -0.023(3)
C11 0.121(5) 0.120(6) 0.148(6) 0.105(5) 0.049(5) 0.052(5)
C12 0.072(4) 0.121(5) 0.074(4) 0.048(4) -0.020(3) -0.022(3)
C13 0.061(3) 0.059(3) 0.038(2) 0.008(2) 0.005(2) -0.010(2)
C14 0.099(4) 0.048(3) 0.055(3) 0.007(2) 0.020(3) -0.015(3)
C15 0.142(6) 0.059(4) 0.080(4) 0.000(3) 0.039(5) -0.032(4)
C16 0.098(5) 0.122(7) 0.079(5) -0.007(5) 0.013(4) -0.057(5)
C17 0.077(4) 0.140(7) 0.055(3) 0.006(4) -0.006(3) -0.020(4)
C18 0.066(3) 0.098(4) 0.041(3) 0.019(3) -0.002(2) -0.009(3)
C19 0.161(6) 0.050(3) 0.088(4) 0.030(3) 0.000(4) 0.009(4)
C20 0.092(4) 0.135(6) 0.065(4) 0.044(4) -0.015(3) 0.015(4)

loop_
_atom_type_symbol
_atom_type_description
_atom_type_scat_dispersion_real
_atom_type_scat_dispersion_imag
_atom_type_scat_source
C C 0.0033 0.0016 'International Tables Vol C Tables 4.2.6.8 and 6.1.1.4'
H H 0.0000 0.0000 'International Tables Vol C Tables 4.2.6.8 and 6.1.1.4'
N N 0.0061 0.0033 'International Tables Vol C Tables 4.2.6.8 and 6.1.1.4'
Ga Ga 0.2307 1.6083 'International Tables Vol C Tables 4.2.6.8 and 6.1.1.4'
Cl Cl 0.1484 0.1585 'International Tables Vol C Tables 4.2.6.8 and 6.1.1.4'

loop_
_geom_angle_atom_site_label_1
_geom_angle_atom_site_label_2
_geom_angle_atom_site_label_3
_geom_angle
_geom_angle_site_symmetry_3
N2 Ga1 N1 83.62(14) .
N2 Ga1 Cl1 108.56(11) .
N1 Ga1 Cl1 106.42(10) .
N2 Ga1 Ga1 120.55(11) 2_656
N1 Ga1 Ga1 122.21(10) 2_656
Cl1 Ga1 Ga1 111.91(4) 2_656
C2 N1 C5 121.6(3) .
C2 N1 Ga1 111.5(3) .
C5 N1 Ga1 126.7(3) .
C3 N2 C13 121.7(3) .
C3 N2 Ga1 111.9(3) .
C13 N2 Ga1 126.5(3) .
C2 C1 H1A 109.5 .
C2 C1 H1B 109.5 .
H1A C1 H1B 109.5 .
C2 C1 H1C 109.5 .
H1A C1 H1C 109.5 .
H1B C1 H1C 109.5 .
N1 C2 C3 116.6(4) .
N1 C2 C1 120.8(4) .
C3 C2 C1 122.6(4) .
N2 C3 C2 115.9(4) .
N2 C3 C4 121.5(4) .
C2 C3 C4 122.6(4) .
C3 C4 H4A 109.5 .
C3 C4 H4B 109.5 .
H4A C4 H4B 109.5 .
C3 C4 H4C 109.5 .
H4A C4 H4C 109.5 .
H4B C4 H4C 109.5 .
C10 C5 C6 122.0(5) .
C10 C5 N1 119.5(4) .
C6 C5 N1 118.4(5) .
C7 C6 C5 117.5(7) .
C7 C6 C11 120.4(6) .
C5 C6 C11 122.1(5) .
C8 C7 C6 121.4(8) .
C8 C7 H7 119.3 .
C6 C7 H7 119.3 .
C9 C8 C7 120.2(7) .
C9 C8 H8 119.9 .
C7 C8 H8 119.9 .
C8 C9 C10 121.9(8) .
C8 C9 H9 119.0 .
C10 C9 H9 119.0 .
C5 C10 C9 116.9(6) .
C5 C10 C12 121.7(4) .
C9 C10 C12 121.4(6) .
C6 C11 H11A 109.5 .
C6 C11 H11B 109.5 .
H11A C11 H11B 109.5 .
C6 C11 H11C 109.5 .
H11A C11 H11C 109.5 .
H11B C11 H11C 109.5 .
C10 C12 H12A 109.5 .
C10 C12 H12B 109.5 .
H12A C12 H12B 109.5 .
C10 C12 H12C 109.5 .
H12A C12 H12C 109.5 .
H12B C12 H12C 109.5 .
C18 C13 C14 120.2(5) .
C18 C13 N2 119.8(5) .
C14 C13 N2 120.0(4) .
C15 C14 C13 118.0(6) .
C15 C14 C19 120.3(6) .
C13 C14 C19 121.7(5) .
C16 C15 C14 121.3(7) .
C16 C15 H15 119.3 .
C14 C15 H15 119.3 .
C17 C16 C15 120.4(7) .
C17 C16 H16 119.8 .
C15 C16 H16 119.8 .
C16 C17 C18 120.4(7) .
C16 C17 H17 119.8 .
C18 C17 H17 119.8 .
C13 C18 C17 119.7(6) .
C13 C18 C20 120.6(5) .
C17 C18 C20 119.7(6) .
C14 C19 H19A 109.5 .
C14 C19 H19B 109.5 .
H19A C19 H19B 109.5 .
C14 C19 H19C 109.5 .
H19A C19 H19C 109.5 .
H19B C19 H19C 109.5 .
C18 C20 H20A 109.5 .
C18 C20 H20B 109.5 .
H20A C20 H20B 109.5 .
C18 C20 H20C 109.5 .
H20A C20 H20C 109.5 .
H20B C20 H20C 109.5 .

loop_
_geom_bond_atom_site_label_1
_geom_bond_atom_site_label_2
_geom_bond_distance
_geom_bond_site_symmetry_2
Ga1 N2 1.948(3) .
Ga1 N1 1.958(3) .
Ga1 Cl1 2.2179(13) .
Ga1 Ga1 2.4243(10) 2_656
N1 C2 1.344(5) .
N1 C5 1.428(5) .
N2 C3 1.351(5) .
N2 C13 1.421(5) .
C1 C2 1.495(6) .
C1 H1A 0.9600 .
C1 H1B 0.9600 .
C1 H1C 0.9600 .
C2 C3 1.412(6) .
C3 C4 1.489(6) .
C4 H4A 0.9600 .
C4 H4B 0.9600 .
C4 H4C 0.9600 .
C5 C10 1.388(7) .
C5 C6 1.399(7) .
C6 C7 1.392(9) .
C6 C11 1.497(9) .
C7 C8 1.358(12) .
C7 H7 0.9300 .
C8 C9 1.352(12) .
C8 H8 0.9300 .
C9 C10 1.405(8) .
C9 H9 0.9300 .
C10 C12 1.489(8) .
C11 H11A 0.9600 .
C11 H11B 0.9600 .
C11 H11C 0.9600 .
C12 H12A 0.9600 .
C12 H12B 0.9600 .
C12 H12C 0.9600 .
C13 C18 1.384(7) .
C13 C14 1.402(7) .
C14 C15 1.390(8) .
C14 C19 1.494(8) .
C15 C16 1.364(10) .
C15 H15 0.9300 .
C16 C17 1.363(11) .
C16 H16 0.9300 .
C17 C18 1.385(8) .
C17 H17 0.9300 .
C18 C20 1.517(8) .
C19 H19A 0.9600 .
C19 H19B 0.9600 .
C19 H19C 0.9600 .
C20 H20A 0.9600 .
C20 H20B 0.9600 .
C20 H20C 0.9600 .
